data_1559832
loop_
_publ_author_name
'Chen, Pengyun'
'Murshed, M. Mangir'
'Gesing, Thorsten M.'

_publ_section_title
;
 Synthesis and crystal structures of novel alkali rare-earth orthoborates
 K3RE3(BO3)4 (RE&#x2009;=&#x2009;Pr,&#x00A0;Nd,&#x00A0;Sm--Lu)
;
_journal_issue 5
_journal_name_full 'Journal of Materials Science'
_journal_page_first 3639
_journal_page_last 3652
_journal_paper_doi 10.1007/s10853-020-05506-5
_journal_volume 56
_journal_year 2020
_chemical_formula_sum 'B4 K3 O12 Yb3'
_chemical_formula_weight 871.66
_space_group_crystal_system monoclinic
_space_group_IT_number 14
_space_group_name_Hall '-P 2ybc'
_space_group_name_H-M_alt 'P 1 21/c 1'
_atom_sites_solution_hydrogens .
_audit_creation_method SHELXL-2018/3
_cell_angle_alpha 90
_cell_angle_beta 110.3360(10)
_cell_angle_gamma 90
_cell_formula_units_Z 8
_cell_length_a 10.4601(3)
_cell_length_b 17.3550(5)
_cell_length_c 13.7625(4)
_cell_measurement_reflns_used 9709
_cell_measurement_temperature 303(2)
_cell_measurement_theta_max 28.34
_cell_measurement_theta_min 2.35
_cell_volume 2342.65(12)
_computing_structure_refinement 'SHELXL-2018/3 (Sheldrick, 2018)'
_computing_structure_solution 'SHELXT 2014/5 (Sheldrick, 2014)'
_diffrn_ambient_temperature 303(2)
_diffrn_measured_fraction_theta_full 1.000
_diffrn_measured_fraction_theta_max 0.999
_diffrn_measurement_device_type 'Bruker APEX-II CCD'
_diffrn_measurement_method '\f and \w scans'
_diffrn_radiation_type MoK\a
_diffrn_radiation_wavelength 0.71073
_diffrn_reflns_av_R_equivalents 0.0737
_diffrn_reflns_av_unetI/netI 0.0192
_diffrn_reflns_Laue_measured_fraction_full 1.000
_diffrn_reflns_Laue_measured_fraction_max 0.999
_diffrn_reflns_limit_h_max 13
_diffrn_reflns_limit_h_min -13
_diffrn_reflns_limit_k_max 23
_diffrn_reflns_limit_k_min -23
_diffrn_reflns_limit_l_max 18
_diffrn_reflns_limit_l_min -18
_diffrn_reflns_number 155507
_diffrn_reflns_point_group_measured_fraction_full 1.000
_diffrn_reflns_point_group_measured_fraction_max 0.999
_diffrn_reflns_theta_full 25.242
_diffrn_reflns_theta_max 28.358
_diffrn_reflns_theta_min 1.967
_exptl_absorpt_coefficient_mu 24.883
_exptl_absorpt_correction_T_max 0.3251
_exptl_absorpt_correction_T_min 0.1499
_exptl_absorpt_correction_type numerical
_exptl_absorpt_process_details 'J. Appl. Cryst. 48 (2015) 3-10.'
_exptl_crystal_colour colorless
_exptl_crystal_density_diffrn 4.943
_exptl_crystal_description prism
_exptl_crystal_F_000 3064.0
_exptl_crystal_size_max 0.147
_exptl_crystal_size_mid 0.107
_exptl_crystal_size_min 0.091
_refine_diff_density_max 1.167
_refine_diff_density_min -1.213
_refine_diff_density_rms 0.243
_refine_ls_extinction_coef 0.000179(6)
_refine_ls_extinction_expression Fc^*^=kFc[1+0.001xFc^2^\l^3^/sin(2\q)]^-1/4^
_refine_ls_extinction_method 'SHELXL-2018/3 (Sheldrick 2018)'
_refine_ls_goodness_of_fit_ref 1.131
_refine_ls_hydrogen_treatment undef
_refine_ls_matrix_type full
_refine_ls_number_parameters 398
_refine_ls_number_reflns 5848
_refine_ls_number_restraints 0
_refine_ls_restrained_S_all 1.131
_refine_ls_R_factor_all 0.0316
_refine_ls_R_factor_gt 0.0224
_refine_ls_shift/su_max 0.001
_refine_ls_shift/su_mean 0.000
_refine_ls_structure_factor_coef Fsqd
_refine_ls_weighting_details 'w=1/[\s^2^(Fo^2^)+(0.0099P)^2^+17.3428P] where P=(Fo^2^+2Fc^2^)/3'
_refine_ls_weighting_scheme calc
_refine_ls_wR_factor_gt 0.0375
_refine_ls_wR_factor_ref 0.0395
_reflns_Friedel_coverage 0.000
_reflns_Friedel_fraction_full .
_reflns_Friedel_fraction_max .
_reflns_number_gt 5031
_reflns_number_total 5848
_reflns_threshold_expression 'I > 2\s(I)'
_cod_data_source_file K3Yb3BO34-singlecrystal-forCOD.cif
_cod_data_source_block K3Yb3(BO3)4
_cod_depositor_comments
;
The following automatic conversions were performed:

data item '_exptl_absorpt_correction_type' value 'Numerical' was
changed to 'numerical' in accordance with the built-in table derived
from the CIF Core dictionary named 'cif_core.dic' version 2.4.5 last
updated on 2014-11-21.

Automatic conversion script
Id: cif_fix_values 8369 2020-08-20 11:38:08Z andrius 
;
_cod_original_sg_symbol_H-M 'P 21/c'
_cod_database_code 1559832
_shelx_shelxl_version_number 2018/3
_shelx_space_group_comment
;
The symmetry employed for this shelxl refinement is uniquely defined
by the following loop, which should always be used as a source of
symmetry information in preference to the above space-group names.
They are only intended as comments.
;
_shelx_estimated_absorpt_t_min 0.262
_shelx_estimated_absorpt_t_max 0.397

loop_
_space_group_symop_operation_xyz
'x, y, z'
'-x, y+1/2, -z+1/2'
'-x, -y, -z'
'x, -y-1/2, z-1/2'

loop_
_atom_site_label
_atom_site_type_symbol
_atom_site_fract_x
_atom_site_fract_y
_atom_site_fract_z
_atom_site_U_iso_or_equiv
_atom_site_adp_type
_atom_site_occupancy
_atom_site_site_symmetry_order
_atom_site_calc_flag
_atom_site_refinement_flags_posn
_atom_site_refinement_flags_adp
_atom_site_refinement_flags_occupancy
_atom_site_disorder_assembly
_atom_site_disorder_group
Yb1 Yb 0.99727(2) 0.34285(2) 0.75575(2) 0.00643(5) Uani 1 1 d . . . . .
Yb2 Yb 0.70852(2) 0.35783(2) 0.25139(2) 0.00586(5) Uani 1 1 d . . . . .
Yb3 Yb 0.70987(2) 0.65305(2) 0.74851(2) 0.00621(5) Uani 1 1 d . . . . .
Yb4 Yb 0.52002(2) 0.37624(2) 0.75623(2) 0.00958(6) Uani 1 1 d . . . . .
Yb5 Yb 0.16644(2) 0.48471(2) 0.61143(2) 0.00608(5) Uani 1 1 d . . . . .
Yb6 Yb 0.84269(2) 0.48547(2) 0.88147(2) 0.00644(5) Uani 1 1 d . . . . .
K1 K 0.07948(13) 0.17193(7) 0.90661(10) 0.0148(3) Uani 1 1 d . . . . .
K2 K 0.08909(12) 0.67621(7) 0.90478(10) 0.0144(3) Uani 1 1 d . . . . .
K3 K 0.60567(13) 0.28874(7) 0.45951(11) 0.0147(3) Uani 1 1 d . . . . .
K4 K 0.60319(13) 0.71024(8) 0.95465(11) 0.0164(3) Uani 1 1 d . . . . .
K5 K 0.70327(13) 0.46658(8) 0.60392(10) 0.0160(3) Uani 1 1 d . . . . .
K6 K 0.29186(13) 0.46104(8) 0.89644(10) 0.0146(3) Uani 1 1 d . . . . .
O1 O 0.0009(4) 0.4645(2) 0.7946(3) 0.0151(9) Uani 1 1 d . . . . .
O2 O 0.8873(4) 0.5809(2) 0.7560(3) 0.0108(8) Uani 1 1 d . . . . .
O3 O 0.1030(4) 0.5643(2) 0.7257(3) 0.0089(8) Uani 1 1 d . . . . .
O4 O 0.6433(4) 0.2649(2) 0.7810(3) 0.0132(8) Uani 1 1 d . . . . .
O5 O 0.7869(4) 0.3716(2) 0.7826(3) 0.0112(8) Uani 1 1 d . . . . .
O6 O 0.8601(4) 0.2424(2) 0.7709(3) 0.0104(8) Uani 1 1 d . . . . .
O7 O 0.3504(4) 0.2806(2) 0.7157(3) 0.0100(8) Uani 1 1 d . . . . .
O8 O 0.1841(4) 0.3802(2) 0.7134(3) 0.0102(8) Uani 1 1 d . . . . .
O9 O 0.8614(4) 0.7496(2) 0.7701(3) 0.0097(8) Uani 1 1 d . . . . .
O10 O 0.5010(4) 0.6215(2) 0.7462(3) 0.0107(7) Uani 1 1 d . . . . .
O11 O 0.6180(4) 0.5022(2) 0.7543(3) 0.0119(8) Uani 1 1 d . . . . .
O12 O 0.3837(4) 0.5036(2) 0.7408(3) 0.0110(8) Uani 1 1 d . . . . .
O13 O 0.1179(4) 0.3275(2) 0.9244(3) 0.0121(8) Uani 1 1 d . . . . .
O14 O 0.9870(4) 0.5746(2) 0.0017(3) 0.0101(8) Uani 1 1 d . . . . .
O15 O 0.7658(4) 0.6114(2) 0.9113(3) 0.0097(8) Uani 1 1 d . . . . .
O16 O 0.7162(5) 0.4310(3) 0.9598(4) 0.0246(11) Uani 1 1 d . . . . .
O17 O 0.5046(4) 0.3652(2) 0.9110(3) 0.0142(8) Uani 1 1 d . . . . .
O18 O 0.6507(4) 0.3637(2) 0.0862(3) 0.0136(8) Uani 1 1 d . . . . .
O19 O 0.8678(4) 0.3287(2) 0.5861(3) 0.0121(8) Uani 1 1 d . . . . .
O20 O 0.9558(4) 0.4449(3) 0.5412(4) 0.0232(11) Uani 1 1 d . . . . .
O21 O 0.7740(4) 0.3870(2) 0.4170(3) 0.0116(8) Uani 1 1 d . . . . .
O22 O 0.4971(4) 0.3698(2) 0.5916(3) 0.0127(8) Uani 1 1 d . . . . .
O23 O 0.2737(4) 0.4259(2) 0.5273(3) 0.0153(9) Uani 1 1 d . . . . .
O24 O 0.6458(4) 0.6504(2) 0.5825(3) 0.0126(8) Uani 1 1 d . . . . .
B1 B 0.9982(6) 0.5372(3) 0.7566(5) 0.0062(10) Uani 1 1 d . . . . .
B2 B 0.7641(6) 0.2935(4) 0.7800(5) 0.0085(12) Uani 1 1 d . . . . .
B3 B 0.2276(6) 0.3052(4) 0.7177(5) 0.0099(12) Uani 1 1 d . . . . .
B4 B 0.5012(6) 0.5421(3) 0.7469(5) 0.0078(11) Uani 1 1 d . . . . .
B5 B 0.8815(6) 0.6224(3) 0.0003(5) 0.0075(11) Uani 1 1 d . . . . .
B6 B 0.6228(7) 0.3883(4) 0.9857(5) 0.0101(12) Uani 1 1 d . . . . .
B7 B 0.8692(6) 0.3831(4) 0.5164(5) 0.0087(12) Uani 1 1 d . . . . .
B8 B 0.3753(6) 0.3826(3) 0.5139(5) 0.0084(12) Uani 1 1 d . . . . .

loop_
_atom_site_aniso_label
_atom_site_aniso_U_11
_atom_site_aniso_U_22
_atom_site_aniso_U_33
_atom_site_aniso_U_23
_atom_site_aniso_U_13
_atom_site_aniso_U_12
Yb1 0.00665(10) 0.00535(10) 0.00762(11) -0.00014(9) 0.00290(8) 0.00008(9)
Yb2 0.00611(10) 0.00627(11) 0.00540(11) -0.00012(8) 0.00228(8) -0.00051(8)
Yb3 0.00571(10) 0.00711(10) 0.00596(11) -0.00020(9) 0.00224(8) 0.00043(8)
Yb4 0.01294(12) 0.00747(10) 0.01037(11) 0.00102(9) 0.00661(9) 0.00059(9)
Yb5 0.00616(10) 0.00548(10) 0.00672(11) -0.00026(8) 0.00240(8) -0.00050(8)
Yb6 0.00616(10) 0.00605(11) 0.00735(11) 0.00027(8) 0.00263(8) 0.00020(8)
K1 0.0136(6) 0.0123(6) 0.0165(7) 0.0013(5) 0.0029(5) 0.0014(5)
K2 0.0124(6) 0.0124(6) 0.0192(7) 0.0044(5) 0.0065(5) 0.0008(5)
K3 0.0135(6) 0.0130(6) 0.0203(7) -0.0007(5) 0.0093(5) -0.0018(5)
K4 0.0170(6) 0.0139(6) 0.0226(7) -0.0005(5) 0.0123(5) 0.0015(5)
K5 0.0189(6) 0.0172(7) 0.0158(6) 0.0014(5) 0.0111(5) 0.0016(5)
K6 0.0155(6) 0.0155(6) 0.0147(6) -0.0009(5) 0.0079(5) -0.0007(5)
O1 0.020(2) 0.0068(19) 0.024(2) 0.0049(17) 0.0141(18) 0.0019(16)
O2 0.0096(18) 0.0103(19) 0.013(2) 0.0016(16) 0.0053(15) 0.0059(15)
O3 0.0067(17) 0.0084(18) 0.013(2) 0.0001(15) 0.0051(15) 0.0011(14)
O4 0.0094(18) 0.0089(19) 0.023(2) 0.0030(17) 0.0079(17) -0.0004(15)
O5 0.0129(19) 0.0068(18) 0.013(2) -0.0018(15) 0.0030(16) 0.0000(15)
O6 0.0090(18) 0.0056(18) 0.018(2) -0.0015(16) 0.0066(16) -0.0005(15)
O7 0.0074(17) 0.0083(18) 0.016(2) -0.0025(16) 0.0056(16) -0.0017(15)
O8 0.0103(18) 0.0079(19) 0.014(2) 0.0038(15) 0.0069(16) 0.0022(15)
O9 0.0078(18) 0.0050(18) 0.018(2) -0.0002(16) 0.0064(16) 0.0007(14)
O10 0.0085(17) 0.0066(17) 0.017(2) -0.0013(17) 0.0053(15) -0.0006(15)
O11 0.0102(19) 0.015(2) 0.009(2) -0.0035(17) 0.0016(16) 0.0024(17)
O12 0.0077(18) 0.013(2) 0.012(2) 0.0011(17) 0.0032(16) -0.0046(16)
O13 0.016(2) 0.0087(19) 0.009(2) -0.0036(15) 0.0021(16) 0.0009(16)
O14 0.0086(18) 0.0082(18) 0.0120(19) 0.0014(15) 0.0019(15) 0.0025(15)
O15 0.0109(18) 0.013(2) 0.0046(19) -0.0002(15) 0.0014(15) 0.0008(15)
O16 0.024(2) 0.024(2) 0.037(3) 0.012(2) 0.025(2) 0.005(2)
O17 0.017(2) 0.015(2) 0.008(2) -0.0025(16) 0.0012(16) 0.0002(17)
O18 0.0130(19) 0.020(2) 0.007(2) 0.0020(17) 0.0028(16) -0.0008(17)
O19 0.0145(19) 0.012(2) 0.0074(19) 0.0046(16) 0.0009(15) -0.0046(16)
O20 0.014(2) 0.021(2) 0.022(2) 0.0144(19) -0.0087(18) -0.0081(18)
O21 0.0137(19) 0.012(2) 0.007(2) 0.0005(15) 0.0017(16) -0.0051(16)
O22 0.0128(19) 0.019(2) 0.0057(19) 0.0004(16) 0.0026(15) -0.0019(16)
O23 0.018(2) 0.016(2) 0.016(2) -0.0045(18) 0.0117(17) 0.0001(17)
O24 0.0127(19) 0.016(2) 0.009(2) -0.0008(16) 0.0029(16) 0.0029(16)
B1 0.007(2) 0.007(2) 0.006(3) -0.002(2) 0.004(2) -0.001(2)
B2 0.009(3) 0.009(3) 0.007(3) 0.002(2) 0.002(2) 0.000(2)
B3 0.013(3) 0.010(3) 0.006(3) -0.002(2) 0.003(2) 0.000(2)
B4 0.008(3) 0.007(2) 0.007(3) -0.003(2) 0.001(2) -0.005(2)
B5 0.008(3) 0.006(3) 0.010(3) 0.003(2) 0.005(2) -0.001(2)
B6 0.015(3) 0.006(3) 0.009(3) -0.002(2) 0.003(2) 0.005(2)
B7 0.013(3) 0.008(3) 0.006(3) 0.000(2) 0.003(2) 0.000(2)
B8 0.012(3) 0.008(3) 0.007(3) 0.002(2) 0.004(2) -0.001(2)

loop_
_atom_type_symbol
_atom_type_description
_atom_type_scat_dispersion_real
_atom_type_scat_dispersion_imag
_atom_type_scat_source
B B 0.0013 0.0007 'International Tables Vol C Tables 4.2.6.8 and 6.1.1.4'
K K 0.2009 0.2494 'International Tables Vol C Tables 4.2.6.8 and 6.1.1.4'
O O 0.0106 0.0060 'International Tables Vol C Tables 4.2.6.8 and 6.1.1.4'
Yb Yb -0.3850 5.5486 'International Tables Vol C Tables 4.2.6.8 and 6.1.1.4'

loop_
_geom_angle_atom_site_label_1
_geom_angle_atom_site_label_2
_geom_angle_atom_site_label_3
_geom_angle
_geom_angle_site_symmetry_1
_geom_angle_site_symmetry_3
O1 Yb1 O13 84.58(15) 1_655 1_655
O1 Yb1 O19 108.13(15) 1_655 .
O13 Yb1 O19 166.77(14) 1_655 .
O1 Yb1 O9 139.75(14) 1_655 2_746
O13 Yb1 O9 85.16(14) 1_655 2_746
O19 Yb1 O9 87.15(15) . 2_746
O1 Yb1 O6 131.89(14) 1_655 .
O13 Yb1 O6 87.74(15) 1_655 .
O19 Yb1 O6 81.03(14) . .
O9 Yb1 O6 86.34(12) 2_746 .
O1 Yb1 O8 81.12(14) 1_655 1_655
O13 Yb1 O8 94.20(14) 1_655 1_655
O19 Yb1 O8 91.45(14) . 1_655
O9 Yb1 O8 60.99(13) 2_746 1_655
O6 Yb1 O8 146.89(13) . 1_655
O1 Yb1 O5 72.52(14) 1_655 .
O13 Yb1 O5 94.68(14) 1_655 .
O19 Yb1 O5 85.99(14) . .
O9 Yb1 O5 147.17(13) 2_746 .
O6 Yb1 O5 60.88(13) . .
O8 Yb1 O5 151.19(13) 1_655 .
O1 Yb1 B2 102.48(17) 1_655 .
O13 Yb1 B2 92.40(17) 1_655 .
O19 Yb1 B2 81.48(17) . .
O9 Yb1 B2 116.76(16) 2_746 .
O6 Yb1 B2 30.49(16) . .
O8 Yb1 B2 172.77(17) 1_655 .
O5 Yb1 B2 30.42(16) . .
O1 Yb1 B3 109.87(17) 1_655 1_655
O13 Yb1 B3 87.30(17) 1_655 1_655
O19 Yb1 B3 91.58(17) . 1_655
O9 Yb1 B3 30.77(16) 2_746 1_655
O6 Yb1 B3 117.11(16) . 1_655
O8 Yb1 B3 30.38(16) 1_655 1_655
O5 Yb1 B3 177.06(16) . 1_655
B2 Yb1 B3 147.46(18) . 1_655
O1 Yb1 B7 90.37(16) 1_655 .
O13 Yb1 B7 170.00(16) 1_655 .
O19 Yb1 B7 21.53(15) . .
O9 Yb1 B7 93.22(15) 2_746 .
O6 Yb1 B7 102.02(15) . .
O8 Yb1 B7 76.45(15) 1_655 .
O5 Yb1 B7 92.02(15) . .
B2 Yb1 B7 97.13(17) . .
B3 Yb1 B7 86.30(17) 1_655 .
O1 Yb1 B5 66.03(16) 1_655 3_766
O13 Yb1 B5 20.27(15) 1_655 3_766
O19 Yb1 B5 167.19(15) . 3_766
O9 Yb1 B5 104.63(15) 2_746 3_766
O6 Yb1 B5 94.52(15) . 3_766
O8 Yb1 B5 98.61(15) 1_655 3_766
O5 Yb1 B5 81.37(14) . 3_766
B2 Yb1 B5 88.60(17) . 3_766
B3 Yb1 B5 101.11(17) 1_655 3_766
B7 Yb1 B5 156.40(15) . 3_766
O1 Yb1 K1 133.42(12) 1_655 1_655
O13 Yb1 K1 50.19(10) 1_655 1_655
O19 Yb1 K1 116.60(10) . 1_655
O9 Yb1 K1 57.66(10) 2_746 1_655
O6 Yb1 K1 49.41(10) . 1_655
O8 Yb1 K1 109.09(9) 1_655 1_655
O5 Yb1 K1 97.58(10) . 1_655
B2 Yb1 K1 73.11(13) . 1_655
B3 Yb1 K1 82.01(14) 1_655 1_655
B7 Yb1 K1 136.05(11) . 1_655
B5 Yb1 K1 67.51(11) 3_766 1_655
O18 Yb2 O21 163.82(16) . .
O18 Yb2 O10 95.23(16) . 3_666
O21 Yb2 O10 84.36(15) . 3_666
O18 Yb2 O6 95.10(15) . 4_565
O21 Yb2 O6 95.68(15) . 4_565
O10 Yb2 O6 139.31(13) 3_666 4_565
O18 Yb2 O4 103.81(16) . 4_565
O21 Yb2 O4 91.96(15) . 4_565
O10 Yb2 O4 78.12(13) 3_666 4_565
O6 Yb2 O4 61.20(13) 4_565 4_565
O18 Yb2 O3 91.71(14) . 3_666
O21 Yb2 O3 77.34(14) . 3_666
O10 Yb2 O3 134.18(13) 3_666 3_666
O6 Yb2 O3 84.62(13) 4_565 3_666
O4 Yb2 O3 143.19(13) 4_565 3_666
O18 Yb2 O12 91.60(14) . 3_666
O21 Yb2 O12 74.40(13) . 3_666
O10 Yb2 O12 58.14(12) 3_666 3_666
O6 Yb2 O12 160.11(12) 4_565 3_666
O4 Yb2 O12 134.85(12) 4_565 3_666
O3 Yb2 O12 76.46(12) 3_666 3_666
O18 Yb2 B2 99.73(18) . 4_565
O21 Yb2 B2 95.71(17) . 4_565
O10 Yb2 B2 108.54(16) 3_666 4_565
O6 Yb2 B2 30.81(16) 4_565 4_565
O4 Yb2 B2 30.44(16) 4_565 4_565
O3 Yb2 B2 114.76(16) 3_666 4_565
O12 Yb2 B2 163.54(16) 3_666 4_565
O18 Yb2 B4 92.65(18) . 3_666
O21 Yb2 B4 79.13(17) . 3_666
O10 Yb2 B4 29.02(15) 3_666 3_666
O6 Yb2 B4 167.02(16) 4_565 3_666
O4 Yb2 B4 106.78(15) 4_565 3_666
O3 Yb2 B4 105.57(15) 3_666 3_666
O12 Yb2 B4 29.17(14) 3_666 3_666
B2 Yb2 B4 137.17(18) 4_565 3_666
O18 Yb2 Yb5 118.32(12) . 3_666
O21 Yb2 Yb5 45.72(10) . 3_666
O10 Yb2 Yb5 93.11(10) 3_666 3_666
O6 Yb2 Yb5 115.82(10) 4_565 3_666
O4 Yb2 Yb5 137.63(11) 4_565 3_666
O3 Yb2 Yb5 45.17(9) 3_666 3_666
O12 Yb2 Yb5 45.22(8) 3_666 3_666
B2 Yb2 Yb5 134.27(13) 4_565 3_666
B4 Yb2 Yb5 68.92(12) 3_666 3_666
O18 Yb2 K2 51.21(11) . 3_666
O21 Yb2 K2 128.98(10) . 3_666
O10 Yb2 K2 146.13(11) 3_666 3_666
O6 Yb2 K2 54.18(10) 4_565 3_666
O4 Yb2 K2 103.16(10) 4_565 3_666
O3 Yb2 K2 61.45(10) 3_666 3_666
O12 Yb2 K2 119.03(9) 3_666 3_666
B2 Yb2 K2 77.43(13) 4_565 3_666
B4 Yb2 K2 137.79(14) 3_666 3_666
Yb5 Yb2 K2 106.33(2) 3_666 3_666
O18 Yb2 K3 143.95(11) . .
O21 Yb2 K3 47.40(10) . .
O10 Yb2 K3 58.34(11) 3_666 .
O6 Yb2 K3 92.26(10) 4_565 .
O4 Yb2 K3 50.60(11) 4_565 .
O3 Yb2 K3 124.14(10) 3_666 .
O12 Yb2 K3 93.28(9) 3_666 .
B2 Yb2 K3 70.55(13) 4_565 .
B4 Yb2 K3 75.43(14) 3_666 .
Yb5 Yb2 K3 89.39(2) 3_666 .
K2 Yb2 K3 146.36(3) 3_666 .
O24 Yb3 O2 89.06(15) . .
O24 Yb3 O15 159.73(15) . .
O2 Yb3 O15 81.18(14) . .
O24 Yb3 O10 92.15(15) . .
O2 Yb3 O10 131.34(14) . .
O15 Yb3 O10 81.33(15) . .
O24 Yb3 O9 95.84(15) . .
O2 Yb3 O9 82.79(14) . .
O15 Yb3 O9 100.46(15) . .
O10 Yb3 O9 145.13(13) . .
O24 Yb3 O7 103.38(14) . 2_656
O2 Yb3 O7 142.10(14) . 2_656
O15 Yb3 O7 95.11(14) . 2_656
O10 Yb3 O7 84.47(13) . 2_656
O9 Yb3 O7 60.66(13) . 2_656
O24 Yb3 B3 99.82(17) . 2_656
O2 Yb3 B3 113.16(17) . 2_656
O15 Yb3 B3 100.34(17) . 2_656
O10 Yb3 B3 114.49(16) . 2_656
O9 Yb3 B3 30.66(16) . 2_656
O7 Yb3 B3 30.05(16) 2_656 2_656
O24 Yb3 O11 91.53(14) . .
O2 Yb3 O11 76.11(13) . .
O15 Yb3 O11 68.95(13) . .
O10 Yb3 O11 55.23(12) . .
O9 Yb3 O11 157.52(12) . .
O7 Yb3 O11 137.71(12) 2_656 .
B3 Yb3 O11 165.27(16) 2_656 .
O24 Yb3 B4 91.24(17) . .
O2 Yb3 B4 103.98(16) . .
O15 Yb3 B4 74.15(16) . .
O10 Yb3 B4 27.37(15) . .
O9 Yb3 B4 170.32(16) . .
O7 Yb3 B4 111.25(15) 2_656 .
B3 Yb3 B4 141.24(18) 2_656 .
O11 Yb3 B4 27.88(14) . .
O24 Yb3 Yb6 117.66(11) . .
O2 Yb3 Yb6 47.41(10) . .
O15 Yb3 Yb6 43.86(10) . .
O10 Yb3 Yb6 90.71(10) . .
O9 Yb3 Yb6 114.87(10) . .
O7 Yb3 Yb6 138.84(10) 2_656 .
B3 Yb3 Yb6 134.17(13) 2_656 .
O11 Yb3 Yb6 43.74(8) . .
B4 Yb3 Yb6 67.02(12) . .
O24 Yb3 K4 142.37(11) . .
O2 Yb3 K4 128.03(11) . .
O15 Yb3 K4 47.96(10) . .
O10 Yb3 K4 60.10(11) . .
O9 Yb3 K4 95.11(10) . .
O7 Yb3 K4 52.91(10) 2_656 .
B3 Yb3 K4 73.41(14) 2_656 .
O11 Yb3 K4 91.87(8) . .
B4 Yb3 K4 75.29(13) . .
Yb6 Yb3 K4 89.56(2) . .
O24 Yb3 K1 52.83(11) . 2_656
O2 Yb3 K1 53.00(11) . 2_656
O15 Yb3 K1 128.92(10) . 2_656
O10 Yb3 K1 144.45(11) . 2_656
O9 Yb3 K1 57.30(10) . 2_656
O7 Yb3 K1 107.37(9) 2_656 2_656
B3 Yb3 K1 81.47(14) 2_656 2_656
O11 Yb3 K1 113.04(8) . 2_656
B4 Yb3 K1 132.33(13) . 2_656
Yb6 Yb3 K1 100.10(2) . 2_656
K4 Yb3 K1 152.35(3) . 2_656
O22 Yb4 O17 167.36(15) . .
O22 Yb4 O4 87.96(16) . .
O17 Yb4 O4 90.52(15) . .
O22 Yb4 O7 85.19(15) . .
O17 Yb4 O7 82.23(15) . .
O4 Yb4 O7 77.19(13) . .
O22 Yb4 O11 85.96(14) . .
O17 Yb4 O11 105.29(14) . .
O4 Yb4 O11 123.19(13) . .
O7 Yb4 O11 157.42(13) . .
O22 Yb4 O12 95.67(14) . .
O17 Yb4 O12 86.03(14) . .
O4 Yb4 O12 176.34(14) . .
O7 Yb4 O12 103.50(12) . .
O11 Yb4 O12 56.84(12) . .
O22 Yb4 O5 82.76(13) . .
O17 Yb4 O5 106.79(14) . .
O4 Yb4 O5 56.52(13) . .
O7 Yb4 O5 132.36(12) . .
O11 Yb4 O5 66.68(12) . .
O12 Yb4 O5 123.44(12) . .
O22 Yb4 B2 82.25(17) . .
O17 Yb4 B2 102.07(16) . .
O4 Yb4 B2 28.14(16) . .
O7 Yb4 B2 104.11(16) . .
O11 Yb4 B2 95.21(15) . .
O12 Yb4 B2 152.02(15) . .
O5 Yb4 B2 28.59(15) . .
O22 Yb4 B4 91.36(17) . .
O17 Yb4 B4 95.94(17) . .
O4 Yb4 B4 151.39(16) . .
O7 Yb4 B4 131.27(15) . .
O11 Yb4 B4 28.40(15) . .
O12 Yb4 B4 28.45(15) . .
O5 Yb4 B4 95.02(15) . .
B2 Yb4 B4 123.58(18) . .
O22 Yb4 B6 165.95(16) . .
O17 Yb4 B6 25.52(17) . .
O4 Yb4 B6 85.64(16) . .
O7 Yb4 B6 105.49(16) . .
O11 Yb4 B6 87.10(15) . .
O12 Yb4 B6 90.72(14) . .
O5 Yb4 B6 83.28(15) . .
B2 Yb4 B6 86.24(17) . .
B4 Yb4 B6 88.32(18) . .
O22 Yb4 O16 140.80(13) . .
O17 Yb4 O16 51.59(13) . .
O4 Yb4 O16 87.76(14) . .
O7 Yb4 O16 131.40(13) . .
O11 Yb4 O16 64.43(13) . .
O12 Yb4 O16 89.14(12) . .
O5 Yb4 O16 62.70(12) . .
B2 Yb4 O16 75.93(15) . .
B4 Yb4 O16 74.88(16) . .
B6 Yb4 O16 26.50(15) . .
O22 Yb4 B8 21.49(15) . .
O17 Yb4 B8 149.15(16) . .
O4 Yb4 B8 103.09(16) . .
O7 Yb4 B8 74.21(15) . .
O11 Yb4 B8 90.36(14) . .
O12 Yb4 B8 80.52(14) . .
O5 Yb4 B8 103.80(14) . .
B2 Yb4 B8 102.78(17) . .
B4 Yb4 B8 85.28(17) . .
B6 Yb4 B8 170.83(17) . .
O16 Yb4 B8 154.25(14) . .
O23 Yb5 O20 104.35(18) . 1_455
O23 Yb5 O8 90.46(15) . .
O20 Yb5 O8 82.72(15) 1_455 .
O23 Yb5 O3 165.29(15) . .
O20 Yb5 O3 90.35(17) 1_455 .
O8 Yb5 O3 92.11(14) . .
O23 Yb5 O12 85.76(15) . .
O20 Yb5 O12 158.46(15) 1_455 .
O8 Yb5 O12 78.16(14) . .
O3 Yb5 O12 80.61(13) . .
O23 Yb5 O21 98.13(15) . 3_666
O20 Yb5 O21 120.24(15) 1_455 3_666
O8 Yb5 O21 151.97(14) . 3_666
O3 Yb5 O21 73.28(13) . 3_666
O12 Yb5 O21 75.94(13) . 3_666
O23 Yb5 O20 89.41(18) . 3_666
O20 Yb5 O20 67.83(18) 1_455 3_666
O8 Yb5 O20 149.52(14) . 3_666
O3 Yb5 O20 95.64(16) . 3_666
O12 Yb5 O20 132.18(14) . 3_666
O21 Yb5 O20 57.73(14) 3_666 3_666
O23 Yb5 B7 91.80(17) . 3_666
O20 Yb5 B7 94.96(17) 1_455 3_666
O8 Yb5 B7 177.10(16) . 3_666
O3 Yb5 B7 86.15(16) . 3_666
O12 Yb5 B7 103.81(16) . 3_666
O21 Yb5 B7 29.16(16) 3_666 3_666
O20 Yb5 B7 28.77(16) 3_666 3_666
O23 Yb5 B1 167.70(16) . 1_455
O20 Yb5 B1 71.34(18) 1_455 1_455
O8 Yb5 B1 77.65(14) . 1_455
O3 Yb5 B1 22.74(14) . 1_455
O12 Yb5 B1 94.75(14) . 1_455
O21 Yb5 B1 93.90(14) 3_666 1_455
O20 Yb5 B1 99.21(17) 3_666 1_455
B7 Yb5 B1 99.98(16) 3_666 1_455
O23 Yb5 Yb2 121.69(11) . 3_666
O20 Yb5 Yb2 130.43(14) 1_455 3_666
O8 Yb5 Yb2 112.09(10) . 3_666
O3 Yb5 Yb2 44.33(9) . 3_666
O12 Yb5 Yb2 51.27(9) . 3_666
O21 Yb5 Yb2 41.42(10) 3_666 3_666
O20 Yb5 Yb2 93.66(11) 3_666 3_666
B7 Yb5 Yb2 68.13(13) 3_666 3_666
B1 Yb5 Yb2 66.82(10) 1_455 3_666
O23 Yb5 K6 117.56(12) . .
O20 Yb5 K6 111.41(13) 1_455 .
O8 Yb5 K6 47.99(10) . .
O3 Yb5 K6 55.65(9) . .
O12 Yb5 K6 47.61(9) . .
O21 Yb5 K6 105.17(10) 3_666 .
O20 Yb5 K6 151.09(13) 3_666 .
B7 Yb5 K6 131.98(13) 3_666 .
B1 Yb5 K6 56.12(11) 1_455 .
Yb2 Yb5 K6 64.17(2) 3_666 .
O23 Yb5 K5 43.70(12) . 3_666
O20 Yb5 K5 107.91(13) 1_455 3_666
O8 Yb5 K5 134.05(10) . 3_666
O3 Yb5 K5 131.11(10) . 3_666
O12 Yb5 K5 92.60(9) . 3_666
O21 Yb5 K5 58.21(10) 3_666 3_666
O20 Yb5 K5 54.61(12) 3_666 3_666
B7 Yb5 K5 48.35(13) 3_666 3_666
B1 Yb5 K5 148.30(11) 1_455 3_666
Yb2 Yb5 K5 94.82(2) 3_666 3_666
K6 Yb5 K5 140.13(3) . 3_666
O16 Yb6 O14 84.84(16) . 3_766
O16 Yb6 O5 81.45(17) . .
O14 Yb6 O5 89.98(14) 3_766 .
O16 Yb6 O14 106.49(17) . 1_556
O14 Yb6 O14 69.16(16) 3_766 1_556
O5 Yb6 O14 156.42(13) . 1_556
O16 Yb6 O1 145.57(16) . 1_655
O14 Yb6 O1 76.56(15) 3_766 1_655
O5 Yb6 O1 69.99(14) . 1_655
O14 Yb6 O1 93.72(14) 1_556 1_655
O16 Yb6 O11 78.83(16) . .
O14 Yb6 O11 157.47(14) 3_766 .
O5 Yb6 O11 72.43(13) . .
O14 Yb6 O11 130.44(13) 1_556 .
O1 Yb6 O11 109.01(14) 1_655 .
O16 Yb6 O15 90.78(16) . .
O14 Yb6 O15 122.51(14) 3_766 .
O5 Yb6 O15 145.91(13) . .
O14 Yb6 O15 57.42(13) 1_556 .
O1 Yb6 O15 123.65(13) 1_655 .
O11 Yb6 O15 73.51(13) . .
O16 Yb6 O2 153.85(15) . .
O14 Yb6 O2 120.64(13) 3_766 .
O5 Yb6 O2 102.74(13) . .
O14 Yb6 O2 80.07(13) 1_556 .
O1 Yb6 O2 55.71(13) 1_655 .
O11 Yb6 O2 77.98(13) . .
O15 Yb6 O2 71.16(13) . .
O16 Yb6 B5 93.91(18) . 1_556
O14 Yb6 B5 93.36(16) 3_766 1_556
O5 Yb6 B5 174.03(16) . 1_556
O14 Yb6 B5 28.95(15) 1_556 1_556
O1 Yb6 B5 115.62(16) 1_655 1_556
O11 Yb6 B5 103.07(16) . 1_556
O15 Yb6 B5 29.69(15) . 1_556
O2 Yb6 B5 79.79(15) . 1_556
O16 Yb6 B1 171.14(18) . .
O14 Yb6 B1 95.83(16) 3_766 .
O5 Yb6 B1 89.72(15) . .
O14 Yb6 B1 81.91(15) 1_556 .
O1 Yb6 B1 27.89(15) 1_655 .
O11 Yb6 B1 97.99(16) . .
O15 Yb6 B1 96.26(15) . .
O2 Yb6 B1 28.59(14) . .
B5 Yb6 B1 94.87(17) 1_556 .
O16 Yb6 Yb3 115.03(12) . .
O14 Yb6 Yb3 149.08(10) 3_766 .
O5 Yb6 Yb3 115.25(10) . .
O14 Yb6 Yb3 82.08(9) 1_556 .
O1 Yb6 Yb3 94.82(10) 1_655 .
O11 Yb6 Yb3 53.41(10) . .
O15 Yb6 Yb3 39.83(9) . .
O2 Yb6 Yb3 39.67(8) . .
B5 Yb6 Yb3 63.30(13) 1_556 .
B1 Yb6 Yb3 68.26(12) . .
O16 Yb6 K5 113.07(14) . .
O14 Yb6 K5 131.14(11) 3_766 .
O5 Yb6 K5 51.88(10) . .
O14 Yb6 K5 136.18(10) 1_556 .
O1 Yb6 K5 63.21(11) 1_655 .
O11 Yb6 K5 46.15(9) . .
O15 Yb6 K5 103.11(9) . .
O2 Yb6 K5 56.11(9) . .
B5 Yb6 K5 127.80(13) 1_556 .
B1 Yb6 K5 60.09(12) . .
Yb3 Yb6 K5 64.86(2) . .
O6 K1 O23 168.44(13) 1_455 4_566
O6 K1 O13 71.12(12) 1_455 .
O23 K1 O13 120.44(13) 4_566 .
O6 K1 O3 68.49(12) 1_455 2_546
O23 K1 O3 100.01(13) 4_566 2_546
O13 K1 O3 139.06(12) . 2_546
O6 K1 O24 134.08(13) 1_455 2_646
O23 K1 O24 50.34(12) 4_566 2_646
O13 K1 O24 90.61(12) . 2_646
O3 K1 O24 112.87(12) 2_546 2_646
O6 K1 O2 90.83(12) 1_455 2_646
O23 K1 O2 82.25(13) 4_566 2_646
O13 K1 O2 124.27(12) . 2_646
O3 K1 O2 50.98(10) 2_546 2_646
O24 K1 O2 64.76(11) 2_646 2_646
O6 K1 O9 66.65(11) 1_455 2_646
O23 K1 O9 116.77(12) 4_566 2_646
O13 K1 O9 64.29(11) . 2_646
O3 K1 O9 93.29(11) 2_546 2_646
O24 K1 O9 67.46(11) 2_646 2_646
O2 K1 O9 60.17(11) 2_646 2_646
O6 K1 B8 160.61(15) 1_455 4_566
O23 K1 B8 26.34(14) 4_566 4_566
O13 K1 B8 99.72(15) . 4_566
O3 K1 B8 116.47(14) 2_546 4_566
O24 K1 B8 26.78(14) 2_646 4_566
O2 K1 B8 80.22(14) 2_646 4_566
O9 K1 B8 94.03(14) 2_646 4_566
O6 K1 B1 84.04(14) 1_455 2_646
O23 K1 B1 85.72(15) 4_566 2_646
O13 K1 B1 142.42(14) . 2_646
O3 K1 B1 26.17(13) 2_546 2_646
O24 K1 B1 86.87(14) 2_646 2_646
O2 K1 B1 26.07(13) 2_646 2_646
O9 K1 B1 80.30(14) 2_646 2_646
B8 K1 B1 94.66(16) 4_566 2_646
O6 K1 B7 84.47(14) 1_455 4_466
O23 K1 B7 90.88(14) 4_566 4_466
O13 K1 B7 110.82(14) . 4_466
O3 K1 B7 71.84(14) 2_546 4_466
O24 K1 B7 141.11(15) 2_646 4_466
O2 K1 B7 119.53(14) 2_646 4_466
O9 K1 B7 150.90(14) 2_646 4_466
B8 K1 B7 114.91(17) 4_566 4_466
B1 K1 B7 93.77(16) 2_646 4_466
O6 K1 O20 105.21(12) 1_455 4_466
O23 K1 O20 68.24(11) 4_566 4_466
O13 K1 O20 129.23(12) . 4_466
O3 K1 O20 69.36(11) 2_546 4_466
O24 K1 O20 118.36(11) 2_646 4_466
O2 K1 O20 106.14(11) 2_646 4_466
O9 K1 O20 162.65(11) 2_646 4_466
B8 K1 O20 93.83(14) 4_566 4_466
B1 K1 O20 83.67(13) 2_646 4_466
B7 K1 O20 24.22(13) 4_466 4_466
O6 K1 O21 65.19(11) 1_455 4_466
O23 K1 O21 107.38(11) 4_566 4_466
O13 K1 O21 113.89(11) . 4_466
O3 K1 O21 52.90(10) 2_546 4_466
O24 K1 O21 154.45(11) 2_646 4_466
O2 K1 O21 103.78(11) 2_646 4_466
O9 K1 O21 128.64(11) 2_646 4_466
B8 K1 O21 133.55(14) 4_566 4_466
B1 K1 O21 78.09(13) 2_646 4_466
B7 K1 O21 23.93(13) 4_466 4_466
O20 K1 O21 40.07(10) 4_466 4_466
O14 K2 O19 136.41(13) 1_456 2_656
O14 K2 O9 103.87(12) 1_456 1_455
O19 K2 O9 70.64(12) 2_656 1_455
O14 K2 O18 111.91(13) 1_456 3_666
O19 K2 O18 95.63(13) 2_656 3_666
O9 K2 O18 138.47(13) 1_455 3_666
O14 K2 O6 155.49(13) 1_456 2_656
O19 K2 O6 64.49(12) 2_656 2_656
O9 K2 O6 67.79(11) 1_455 2_656
O18 K2 O6 70.92(12) 3_666 2_656
O14 K2 O2 69.73(12) 1_456 1_455
O19 K2 O2 131.80(12) 2_656 1_455
O9 K2 O2 62.81(11) 1_455 1_455
O18 K2 O2 110.63(12) 3_666 1_455
O6 K2 O2 86.33(12) 2_656 1_455
O14 K2 O16 64.32(12) 1_456 3_667
O19 K2 O16 122.21(14) 2_656 3_667
O9 K2 O16 166.48(13) 1_455 3_667
O18 K2 O16 49.62(12) 3_666 3_667
O6 K2 O16 119.98(12) 2_656 3_667
O2 K2 O16 105.32(13) 1_455 3_667
O14 K2 B5 26.76(14) 1_456 1_456
O19 K2 B5 114.55(15) 2_656 1_456
O9 K2 B5 81.59(15) 1_455 1_456
O18 K2 B5 137.75(15) 3_666 1_456
O6 K2 B5 148.04(15) 2_656 1_456
O2 K2 B5 71.15(15) 1_455 1_456
O16 K2 B5 88.46(15) 3_667 1_456
O14 K2 B6 90.50(15) 1_456 3_667
O19 K2 B6 102.51(15) 2_656 3_667
O9 K2 B6 164.73(16) 1_455 3_667
O18 K2 B6 26.66(14) 3_666 3_667
O6 K2 B6 96.98(15) 2_656 3_667
O2 K2 B6 119.22(14) 1_455 3_667
O16 K2 B6 26.23(15) 3_667 3_667
B5 K2 B6 113.61(18) 1_456 3_667
O14 K2 B1 74.17(15) 1_456 1_455
O19 K2 B1 144.13(15) 2_656 1_455
O9 K2 B1 85.50(15) 1_455 1_455
O18 K2 B1 84.63(15) 3_666 1_455
O6 K2 B1 82.06(14) 2_656 1_455
O2 K2 B1 26.48(13) 1_455 1_455
O16 K2 B1 84.83(16) 3_667 1_455
B5 K2 B1 86.78(17) 1_456 1_455
B6 K2 B1 93.65(16) 3_667 1_455
O14 K2 O3 96.81(12) 1_456 .
O19 K2 O3 125.94(12) 2_656 .
O9 K2 O3 91.29(11) 1_455 .
O18 K2 O3 64.73(11) 3_666 .
O6 K2 O3 61.52(11) 2_656 .
O2 K2 O3 47.25(10) 1_455 .
O16 K2 O3 83.99(13) 3_667 .
B5 K2 O3 112.22(14) 1_456 .
B6 K2 O3 81.76(14) 3_667 .
B1 K2 O3 25.52(13) 1_455 .
O14 K2 Yb2 128.57(9) 1_456 3_666
O19 K2 Yb2 93.81(9) 2_656 3_666
O9 K2 Yb2 103.09(9) 1_455 3_666
O18 K2 Yb2 37.07(8) 3_666 3_666
O6 K2 Yb2 40.34(8) 2_656 3_666
O2 K2 Yb2 85.31(8) 1_455 3_666
O16 K2 Yb2 81.32(9) 3_667 3_666
B5 K2 Yb2 150.88(12) 1_456 3_666
B6 K2 Yb2 63.09(12) 3_667 3_666
B1 K2 Yb2 65.28(11) 1_455 3_666
O3 K2 Yb2 39.84(7) . 3_666
O21 K3 O24 111.82(13) . 3_666
O21 K3 O19 52.62(12) . .
O24 K3 O19 135.37(13) 3_666 .
O21 K3 O4 73.29(12) . 4_565
O24 K3 O4 111.56(13) 3_666 4_565
O19 K3 O4 103.06(12) . 4_565
O21 K3 O22 105.47(13) . .
O24 K3 O22 50.62(12) 3_666 .
O19 K3 O22 90.13(12) . .
O4 K3 O22 161.03(13) 4_565 .
O21 K3 O17 140.00(13) . 4_565
O24 K3 O17 93.53(13) 3_666 4_565
O19 K3 O17 125.65(12) . 4_565
O4 K3 O17 68.66(12) 4_565 4_565
O22 K3 O17 114.52(13) . 4_565
O21 K3 B7 26.82(14) . .
O24 K3 B7 124.59(15) 3_666 .
O19 K3 B7 26.14(14) . .
O4 K3 B7 90.77(14) 4_565 .
O22 K3 B7 95.55(15) . .
O17 K3 B7 141.63(15) 4_565 .
O21 K3 O10 61.95(11) . 3_666
O24 K3 O10 65.86(12) 3_666 3_666
O19 K3 O10 114.44(11) . 3_666
O4 K3 O10 58.29(11) 4_565 3_666
O22 K3 O10 103.95(12) . 3_666
O17 K3 O10 105.70(11) 4_565 3_666
B7 K3 O10 88.34(14) . 3_666
O21 K3 B6 130.33(16) . 4_565
O24 K3 B6 115.22(16) 3_666 4_565
O19 K3 B6 99.80(15) . 4_565
O4 K3 B6 75.52(15) 4_565 4_565
O22 K3 B6 116.05(15) . 4_565
O17 K3 B6 26.15(14) 4_565 4_565
B7 K3 B6 119.37(17) . 4_565
O10 K3 B6 126.67(14) 3_666 4_565
O21 K3 O18 133.29(12) . 4_566
O24 K3 O18 113.48(12) 3_666 4_566
O19 K3 O18 86.36(12) . 4_566
O4 K3 O18 99.81(12) 4_565 4_566
O22 K3 O18 94.52(12) . 4_566
O17 K3 O18 46.36(11) 4_565 4_566
B7 K3 O18 111.31(14) . 4_566
O10 K3 O18 151.69(11) 3_666 4_566
B6 K3 O18 25.68(14) 4_565 4_566
O21 K3 K4 164.52(10) . 2_646
O24 K3 K4 59.78(9) 3_666 2_646
O19 K3 K4 122.52(10) . 2_646
O4 K3 K4 121.26(9) 4_565 2_646
O22 K3 K4 59.06(9) . 2_646
O17 K3 K4 55.47(9) 4_565 2_646
B7 K3 K4 145.00(12) . 2_646
O10 K3 K4 119.27(8) 3_666 2_646
B6 K3 K4 62.86(13) 4_565 2_646
O18 K3 K4 53.76(8) 4_566 2_646
O21 K3 B8 109.54(15) . .
O24 K3 B8 25.46(14) 3_666 .
O19 K3 B8 112.65(15) . .
O4 K3 B8 136.49(15) 4_565 .
O22 K3 B8 25.20(14) . .
O17 K3 B8 106.36(14) 4_565 .
B7 K3 B8 110.57(16) . .
O10 K3 B8 84.04(13) 3_666 .
B6 K3 B8 119.72(17) 4_565 .
O18 K3 B8 106.30(14) 4_566 .
K4 K3 B8 56.88(11) 2_646 .
O15 K4 O17 106.61(13) . 3_667
O15 K4 O18 107.23(13) . 3_666
O17 K4 O18 49.70(12) 3_667 3_666
O15 K4 O7 77.45(12) . 2_656
O17 K4 O7 166.42(13) 3_667 2_656
O18 K4 O7 116.81(12) 3_666 2_656
O15 K4 O13 51.58(12) . 3_667
O17 K4 O13 94.07(12) 3_667 3_667
O18 K4 O13 134.70(13) 3_666 3_667
O7 K4 O13 98.39(12) 2_656 3_667
O15 K4 O24 134.41(13) . 4_576
O17 K4 O24 90.07(12) 3_667 4_576
O18 K4 O24 115.51(13) 3_666 4_576
O7 K4 O24 96.14(12) 2_656 4_576
O13 K4 O24 85.91(12) 3_667 4_576
O15 K4 O22 140.68(13) . 2_656
O17 K4 O22 112.72(13) 3_667 2_656
O18 K4 O22 98.29(12) 3_666 2_656
O7 K4 O22 64.33(11) 2_656 2_656
O13 K4 O22 123.33(12) 3_667 2_656
O24 K4 O22 47.47(11) 4_576 2_656
O15 K4 B8 131.13(15) . 2_656
O17 K4 B8 113.27(15) 3_667 2_656
O18 K4 B8 119.78(15) 3_666 2_656
O7 K4 B8 70.46(14) 2_656 2_656
O13 K4 B8 97.59(15) 3_667 2_656
O24 K4 B8 26.97(14) 4_576 2_656
O22 K4 B8 26.44(14) 2_656 2_656
O15 K4 O10 60.49(11) . .
O17 K4 O10 106.87(12) 3_667 .
O18 K4 O10 65.92(11) 3_666 .
O7 K4 O10 63.34(11) 2_656 .
O13 K4 O10 112.04(11) 3_667 .
O24 K4 O10 153.71(12) 4_576 .
O22 K4 O10 106.51(11) 2_656 .
B8 K4 O10 127.53(14) 2_656 .
O15 K4 K3 163.97(10) . 2_656
O17 K4 K3 57.39(9) 3_667 2_656
O18 K4 K3 62.75(9) 3_666 2_656
O7 K4 K3 117.85(9) 2_656 2_656
O13 K4 K3 125.33(9) 3_667 2_656
O24 K4 K3 52.82(8) 4_576 2_656
O22 K4 K3 55.33(8) 2_656 2_656
B8 K4 K3 62.75(12) 2_656 2_656
O10 K4 K3 120.23(9) . 2_656
O15 K4 B5 26.19(14) . 1_556
O17 K4 B5 101.45(14) 3_667 1_556
O18 K4 B5 124.04(15) 3_666 1_556
O7 K4 B5 87.79(14) 2_656 1_556
O13 K4 B5 25.39(14) 3_667 1_556
O24 K4 B5 110.01(15) 4_576 1_556
O22 K4 B5 137.02(14) 2_656 1_556
B8 K4 B5 115.66(17) 2_656 1_556
O10 K4 B5 86.66(14) . 1_556
K3 K4 B5 148.47(13) 2_656 1_556
O15 K4 B6 107.42(14) . 3_667
O17 K4 B6 24.72(14) 3_667 3_667
O18 K4 B6 25.04(14) 3_666 3_667
O7 K4 B6 141.84(15) 2_656 3_667
O13 K4 B6 114.41(15) 3_667 3_667
O24 K4 B6 104.77(14) 4_576 3_667
O22 K4 B6 108.27(14) 2_656 3_667
B8 K4 B6 120.68(17) 2_656 3_667
O10 K4 B6 85.71(14) . 3_667
K3 K4 B6 57.95(11) 2_656 3_667
B5 K4 B6 113.49(16) 1_556 3_667
O11 K5 O23 120.70(13) . 3_666
O11 K5 O22 73.10(13) . .
O23 K5 O22 130.79(14) 3_666 .
O11 K5 B7 153.12(16) . .
O23 K5 B7 81.77(15) 3_666 .
O22 K5 B7 104.47(16) . .
O11 K5 O5 62.27(12) . .
O23 K5 O5 157.16(13) 3_666 .
O22 K5 O5 71.99(12) . .
B7 K5 O5 91.24(15) . .
O11 K5 O19 128.25(12) . .
O23 K5 O19 108.23(12) 3_666 .
O22 K5 O19 88.10(12) . .
B7 K5 O19 26.52(14) . .
O5 K5 O19 66.12(11) . .
O11 K5 O2 66.82(12) . .
O23 K5 O2 79.89(12) 3_666 .
O22 K5 O2 138.88(12) . .
B7 K5 O2 106.99(15) . .
O5 K5 O2 81.46(11) . .
O19 K5 O2 109.42(11) . .
O11 K5 B8 96.67(15) . 3_666
O23 K5 B8 26.70(14) 3_666 3_666
O22 K5 B8 116.22(15) . 3_666
B7 K5 B8 107.82(17) . 3_666
O5 K5 B8 155.32(15) . 3_666
O19 K5 B8 134.31(14) . 3_666
O2 K5 B8 78.11(14) . 3_666
O11 K5 O20 145.05(13) . .
O23 K5 O20 66.83(12) 3_666 .
O22 K5 O20 130.81(13) . .
B7 K5 O20 26.39(15) . .
O5 K5 O20 97.83(12) . .
O19 K5 O20 46.18(11) . .
O2 K5 O20 82.69(12) . .
B8 K5 O20 93.16(15) 3_666 .
O11 K5 O21 167.27(12) . .
O23 K5 O21 70.08(12) 3_666 .
O22 K5 O21 94.79(12) . .
B7 K5 O21 25.40(14) . .
O5 K5 O21 110.86(11) . .
O19 K5 O21 45.38(10) . .
O2 K5 O21 124.28(11) . .
B8 K5 O21 92.17(14) 3_666 .
O20 K5 O21 42.73(11) . .
O11 K5 O24 74.57(12) . .
O23 K5 O24 46.13(11) 3_666 .
O22 K5 O24 119.30(12) . .
B7 K5 O24 125.94(15) . .
O5 K5 O24 129.99(12) . .
O19 K5 O24 150.39(11) . .
O2 K5 O24 58.16(10) . .
B8 K5 O24 25.33(13) 3_666 .
O20 K5 O24 104.21(11) . .
O21 K5 O24 115.85(11) . .
O11 K5 O1 81.92(11) . 1_655
O23 K5 O1 105.29(12) 3_666 1_655
O22 K5 O1 123.84(12) . 1_655
B7 K5 O1 77.55(15) . 1_655
O5 K5 O1 51.88(11) . 1_655
O19 K5 O1 69.38(11) . 1_655
O2 K5 O1 42.49(10) . 1_655
B8 K5 O1 116.04(14) 3_666 1_655
O20 K5 O1 63.70(11) . 1_655
O21 K5 O1 102.41(11) . 1_655
O24 K5 O1 100.18(11) . 1_655
O17 K6 O12 73.93(13) . .
O17 K6 O16 126.24(14) . 3_667
O12 K6 O16 119.10(13) . 3_667
O17 K6 O8 79.70(12) . .
O12 K6 O8 64.24(11) . .
O16 K6 O8 154.05(14) 3_667 .
O17 K6 O1 138.28(13) . .
O12 K6 O1 102.27(12) . .
O16 K6 O1 92.56(13) 3_667 .
O8 K6 O1 62.47(12) . .
O17 K6 B5 106.22(15) . 3_666
O12 K6 B5 157.74(15) . 3_666
O16 K6 B5 79.38(15) 3_667 3_666
O8 K6 B5 93.67(15) . 3_666
O1 K6 B5 62.26(15) . 3_666
O17 K6 B6 113.84(15) . 3_667
O12 K6 B6 93.90(15) . 3_667
O16 K6 B6 26.69(15) 3_667 3_667
O8 K6 B6 151.02(15) . 3_667
O1 K6 B6 107.85(15) . 3_667
B5 K6 B6 105.83(17) 3_666 3_667
O17 K6 O13 91.96(12) . .
O12 K6 O13 133.65(12) . .
O16 K6 O13 104.99(12) 3_667 .
O8 K6 O13 69.92(11) . .
O1 K6 O13 60.07(11) . .
B5 K6 O13 25.66(14) 3_666 .
B6 K6 O13 131.49(15) 3_667 .
O17 K6 O3 134.74(12) . .
O12 K6 O3 63.28(11) . .
O16 K6 O3 88.88(13) 3_667 .
O8 K6 O3 69.34(11) . .
O1 K6 O3 47.41(11) . .
B5 K6 O3 107.88(14) 3_666 .
B6 K6 O3 84.16(14) 3_667 .
O13 K6 O3 106.65(11) . .
O17 K6 O18 117.53(13) . 3_666
O12 K6 O18 71.54(12) . 3_666
O16 K6 O18 47.74(12) 3_667 3_666
O8 K6 O18 125.23(12) . 3_666
O1 K6 O18 99.28(11) . 3_666
B5 K6 O18 124.42(14) 3_666 3_666
B6 K6 O18 25.97(14) 3_667 3_666
O13 K6 O18 147.70(12) . 3_666
O3 K6 O18 62.68(11) . 3_666
O17 K6 O15 94.81(12) . 3_667
O12 K6 O15 168.72(12) . 3_667
O16 K6 O15 66.87(12) 3_667 3_667
O8 K6 O15 115.14(11) . 3_667
O1 K6 O15 86.51(11) . 3_667
B5 K6 O15 26.04(14) 3_666 3_667
B6 K6 O15 90.06(15) 3_667 3_667
O13 K6 O15 45.53(10) . 3_667
O3 K6 O15 127.73(10) . 3_667
O18 K6 O15 114.42(11) 3_666 3_667
O17 K6 B1 149.47(14) . 1_455
O12 K6 B1 86.77(14) . 1_455
O16 K6 B1 83.72(15) 3_667 1_455
O8 K6 B1 70.56(13) . 1_455
O1 K6 B1 24.43(13) . 1_455
B5 K6 B1 82.94(16) 3_666 1_455
B6 K6 B1 90.44(16) 3_667 1_455
O13 K6 B1 84.40(13) . 1_455
O3 K6 B1 24.95(12) . 1_455
O18 K6 B1 76.48(13) 3_666 1_455
O15 K6 B1 103.78(13) 3_667 1_455
B1 O1 Yb1 144.0(4) 1_455 1_455
B1 O1 Yb6 97.2(3) 1_455 1_455
Yb1 O1 Yb6 108.39(16) 1_455 1_455
B1 O1 K6 94.8(3) 1_455 .
Yb1 O1 K6 91.40(14) 1_455 .
Yb6 O1 K6 124.09(18) 1_455 .
B1 O1 K5 78.3(3) 1_455 1_455
Yb1 O1 K5 83.35(13) 1_455 1_455
Yb6 O1 K5 76.69(11) 1_455 1_455
K6 O1 K5 159.04(16) . 1_455
B1 O2 Yb3 177.5(4) . .
B1 O2 Yb6 89.4(3) . .
Yb3 O2 Yb6 92.92(13) . .
B1 O2 K1 88.7(3) . 2_656
Yb3 O2 K1 88.81(13) . 2_656
Yb6 O2 K1 171.94(17) . 2_656
B1 O2 K2 84.5(3) . 1_655
Yb3 O2 K2 95.92(14) . 1_655
Yb6 O2 K2 98.73(13) . 1_655
K1 O2 K2 88.91(12) 2_656 1_655
B1 O2 K5 88.6(3) . .
Yb3 O2 K5 90.99(13) . .
Yb6 O2 K5 79.69(11) . .
K1 O2 K5 92.42(12) 2_656 .
K2 O2 K5 173.00(15) 1_655 .
B1 O3 Yb2 151.6(4) 1_455 3_666
B1 O3 Yb5 116.3(3) 1_455 .
Yb2 O3 Yb5 90.51(13) 3_666 .
B1 O3 K1 89.6(3) 1_455 2_556
Yb2 O3 K1 93.09(13) 3_666 2_556
Yb5 O3 K1 103.93(14) . 2_556
B1 O3 K6 86.3(3) 1_455 .
Yb2 O3 K6 86.87(11) 3_666 .
Yb5 O3 K6 85.01(11) . .
K1 O3 K6 171.06(15) 2_556 .
B1 O3 K2 73.5(3) 1_455 .
Yb2 O3 K2 78.71(11) 3_666 .
Yb5 O3 K2 167.11(15) . .
K1 O3 K2 83.88(10) 2_556 .
K6 O3 K2 87.35(10) . .
B2 O4 Yb4 99.7(3) . .
B2 O4 Yb2 90.1(3) . 4_566
Yb4 O4 Yb2 159.8(2) . 4_566
B2 O4 K3 123.2(4) . 4_566
Yb4 O4 K3 99.76(15) . 4_566
Yb2 O4 K3 89.34(13) 4_566 4_566
B2 O5 Yb6 148.0(4) . .
B2 O5 Yb1 87.2(3) . .
Yb6 O5 Yb1 101.93(14) . .
B2 O5 Yb4 82.1(3) . .
Yb6 O5 Yb4 95.18(13) . .
Yb1 O5 Yb4 161.31(18) . .
B2 O5 K5 123.5(3) . .
Yb6 O5 K5 87.32(13) . .
Yb1 O5 K5 90.59(13) . .
Yb4 O5 K5 82.68(11) . .
B2 O6 Yb2 90.1(3) . 4_566
B2 O6 Yb1 91.1(3) . .
Yb2 O6 Yb1 168.9(2) 4_566 .
B2 O6 K1 134.5(4) . 1_655
Yb2 O6 K1 97.09(14) 4_566 1_655
Yb1 O6 K1 89.96(13) . 1_655
B2 O6 K2 133.2(3) . 2_646
Yb2 O6 K2 85.48(12) 4_566 2_646
Yb1 O6 K2 85.63(12) . 2_646
K1 O6 K2 92.26(12) 1_655 2_646
B3 O7 Yb4 114.4(3) . .
B3 O7 Yb3 88.1(3) . 2_646
Yb4 O7 Yb3 146.43(18) . 2_646
B3 O7 K4 125.8(3) . 2_646
Yb4 O7 K4 99.72(13) . 2_646
Yb3 O7 K4 84.53(12) 2_646 2_646
B3 O8 Yb5 137.9(4) . .
B3 O8 Yb1 91.1(3) . 1_455
Yb5 O8 Yb1 119.13(16) . 1_455
B3 O8 K6 114.7(3) . .
Yb5 O8 K6 94.50(13) . .
Yb1 O8 K6 91.45(13) 1_455 .
B3 O9 Yb3 93.6(3) 2_656 .
B3 O9 Yb1 91.4(3) 2_656 2_756
Yb3 O9 Yb1 164.2(2) . 2_756
B3 O9 K2 134.0(3) 2_656 1_655
Yb3 O9 K2 98.51(14) . 1_655
Yb1 O9 K2 88.72(12) 2_756 1_655
B3 O9 K1 137.6(3) 2_656 2_656
Yb3 O9 K1 83.89(12) . 2_656
Yb1 O9 K1 82.38(12) 2_756 2_656
K2 O9 K1 87.97(11) 1_655 2_656
B4 O10 Yb2 99.2(3) . 3_666
B4 O10 Yb3 104.2(3) . .
Yb2 O10 Yb3 156.58(18) 3_666 .
B4 O10 K3 120.7(4) . 3_666
Yb2 O10 K3 83.59(12) 3_666 3_666
Yb3 O10 K3 85.95(13) . 3_666
B4 O10 K4 119.4(4) . .
Yb2 O10 K4 86.06(13) 3_666 .
Yb3 O10 K4 81.08(12) . .
K3 O10 K4 119.84(12) 3_666 .
B4 O11 Yb6 136.9(4) . .
B4 O11 Yb4 95.0(3) . .
Yb6 O11 Yb4 101.14(14) . .
B4 O11 K5 127.0(4) . .
Yb6 O11 K5 91.83(13) . .
Yb4 O11 K5 93.33(13) . .
B4 O11 Yb3 80.3(3) . .
Yb6 O11 Yb3 82.85(11) . .
Yb4 O11 Yb3 175.27(16) . .
K5 O11 Yb3 89.06(12) . .
B4 O12 Yb5 135.7(4) . .
B4 O12 Yb4 87.4(3) . .
Yb5 O12 Yb4 107.41(14) . .
B4 O12 Yb2 83.4(3) . 3_666
Yb5 O12 Yb2 83.51(12) . 3_666
Yb4 O12 Yb2 168.95(16) . 3_666
B4 O12 K6 129.2(4) . .
Yb5 O12 K6 92.58(12) . .
Yb4 O12 K6 92.19(12) . .
Yb2 O12 K6 88.92(12) 3_666 .
B5 O13 Yb1 124.7(4) 3_666 1_455
B5 O13 K1 131.8(4) 3_666 .
Yb1 O13 K1 90.72(13) 1_455 .
B5 O13 K4 88.2(3) 3_666 3_667
Yb1 O13 K4 135.84(17) 1_455 3_667
K1 O13 K4 85.13(12) . 3_667
B5 O13 K6 76.4(3) 3_666 .
Yb1 O13 K6 85.71(13) 1_455 .
K1 O13 K6 144.69(15) . .
K4 O13 K6 73.61(10) 3_667 .
B5 O14 Yb6 137.5(4) . 3_766
B5 O14 Yb6 94.1(3) . 1_554
Yb6 O14 Yb6 110.84(16) 3_766 1_554
B5 O14 K2 93.0(3) . 1_654
Yb6 O14 K2 108.48(15) 3_766 1_654
Yb6 O14 K2 110.59(15) 1_554 1_654
B5 O15 Yb3 132.7(3) 1_556 .
B5 O15 Yb6 92.0(3) 1_556 .
Yb3 O15 Yb6 96.31(14) . .
B5 O15 K4 98.2(3) 1_556 .
Yb3 O15 K4 92.96(14) . .
Yb6 O15 K4 155.61(17) . .
B5 O15 K6 71.5(3) 1_556 3_667
Yb3 O15 K6 155.12(16) . 3_667
Yb6 O15 K6 87.38(12) . 3_667
K4 O15 K6 75.11(10) . 3_667
B6 O16 Yb6 165.9(5) . .
B6 O16 K6 88.8(3) . 3_667
Yb6 O16 K6 103.57(19) . 3_667
B6 O16 K2 83.8(3) . 3_667
Yb6 O16 K2 100.56(16) . 3_667
K6 O16 K2 99.50(17) 3_667 3_667
B6 O16 Yb4 75.7(3) . .
Yb6 O16 Yb4 90.63(16) . .
K6 O16 Yb4 135.04(17) 3_667 .
K2 O16 Yb4 119.78(17) 3_667 .
B6 O17 Yb4 110.5(4) . .
B6 O17 K6 112.2(3) . .
Yb4 O17 K6 102.00(15) . .
B6 O17 K4 96.2(3) . 3_667
Yb4 O17 K4 149.49(19) . 3_667
K6 O17 K4 80.13(12) . 3_667
B6 O17 K3 86.3(3) . 4_566
Yb4 O17 K3 99.30(15) . 4_566
K6 O17 K3 144.19(17) . 4_566
K4 O17 K3 67.13(10) 3_667 4_566
B6 O18 Yb2 164.3(4) 1_554 .
B6 O18 K2 89.1(3) 1_554 3_666
Yb2 O18 K2 91.71(14) . 3_666
B6 O18 K4 94.9(3) 1_554 3_666
Yb2 O18 K4 95.11(14) . 3_666
K2 O18 K4 137.45(17) 3_666 3_666
B6 O18 K6 74.9(3) 1_554 3_666
Yb2 O18 K6 89.39(14) . 3_666
K2 O18 K6 94.64(12) 3_666 3_666
K4 O18 K6 127.31(15) 3_666 3_666
B6 O18 K3 76.3(3) 1_554 4_565
Yb2 O18 K3 119.08(17) . 4_565
K2 O18 K3 76.55(11) 3_666 4_565
K4 O18 K3 63.49(9) 3_666 4_565
K6 O18 K3 150.03(15) 3_666 4_565
B7 O19 Yb1 120.4(4) . .
B7 O19 K2 132.9(4) . 2_646
Yb1 O19 K2 91.63(13) . 2_646
B7 O19 K3 88.9(3) . .
Yb1 O19 K3 141.14(17) . .
K2 O19 K3 84.05(12) 2_646 .
B7 O19 K5 69.5(3) . .
Yb1 O19 K5 89.06(13) . .
K2 O19 K5 150.90(16) 2_646 .
K3 O19 K5 77.38(11) . .
B7 O20 Yb5 146.7(4) . 1_655
B7 O20 Yb5 94.4(3) . 3_666
Yb5 O20 Yb5 112.17(18) 1_655 3_666
B7 O20 K5 66.9(3) . .
Yb5 O20 K5 132.0(2) 1_655 .
Yb5 O20 K5 86.23(13) 3_666 .
B7 O20 K1 74.5(3) . 4_665
Yb5 O20 K1 84.91(15) 1_655 4_665
Yb5 O20 K1 90.89(15) 3_666 4_665
K5 O20 K1 140.90(15) . 4_665
B7 O21 Yb2 150.4(4) . .
B7 O21 Yb5 94.0(3) . 3_666
Yb2 O21 Yb5 92.86(14) . 3_666
B7 O21 K3 93.2(3) . .
Yb2 O21 K3 95.08(14) . .
Yb5 O21 K3 150.15(18) 3_666 .
B7 O21 K5 61.3(3) . .
Yb2 O21 K5 148.25(17) . .
Yb5 O21 K5 82.91(12) 3_666 .
K3 O21 K5 75.29(10) . .
B7 O21 K1 70.3(3) . 4_665
Yb2 O21 K1 81.14(12) . 4_665
Yb5 O21 K1 88.34(11) 3_666 4_665
K3 O21 K1 121.29(14) . 4_665
K5 O21 K1 129.89(12) . 4_665
B8 O22 Yb4 122.4(4) . .
B8 O22 K5 117.1(3) . .
Yb4 O22 K5 96.04(14) . .
B8 O22 K3 92.9(3) . .
Yb4 O22 K3 139.78(18) . .
K5 O22 K3 81.90(11) . .
B8 O22 K4 79.6(3) . 2_646
Yb4 O22 K4 99.99(15) . 2_646
K5 O22 K4 144.69(16) . 2_646
K3 O22 K4 65.61(10) . 2_646
B8 O23 Yb5 156.7(4) . .
B8 O23 K5 92.0(3) . 3_666
Yb5 O23 K5 102.78(16) . 3_666
B8 O23 K1 91.4(3) . 4_565
Yb5 O23 K1 102.01(15) . 4_565
K5 O23 K1 104.29(15) 3_666 4_565
B8 O24 Yb3 155.8(4) 3_666 .
B8 O24 K3 97.8(3) 3_666 3_666
Yb3 O24 K3 98.05(15) . 3_666
B8 O24 K1 85.8(3) 3_666 2_656
Yb3 O24 K1 90.30(13) . 2_656
K3 O24 K1 148.00(17) 3_666 2_656
B8 O24 K4 80.0(3) 3_666 4_575
Yb3 O24 K4 123.16(17) . 4_575
K3 O24 K4 67.40(10) 3_666 4_575
K1 O24 K4 82.15(11) 2_656 4_575
B8 O24 K5 69.2(3) 3_666 .
Yb3 O24 K5 86.86(13) . .
K3 O24 K5 122.68(14) 3_666 .
K1 O24 K5 88.43(11) 2_656 .
K4 O24 K5 148.33(15) 4_575 .
O1 B1 O2 114.6(5) 1_655 .
O1 B1 O3 121.2(5) 1_655 1_655
O2 B1 O3 124.2(5) . 1_655
O1 B1 Yb6 54.9(3) 1_655 .
O2 B1 Yb6 62.0(3) . .
O3 B1 Yb6 162.8(4) 1_655 .
O1 B1 K2 120.7(4) 1_655 1_655
O2 B1 K2 69.0(3) . 1_655
O3 B1 K2 81.0(3) 1_655 1_655
Yb6 B1 K2 87.58(16) . 1_655
O1 B1 K1 158.1(4) 1_655 2_656
O2 B1 K1 65.2(3) . 2_656
O3 B1 K1 64.2(3) 1_655 2_656
Yb6 B1 K1 126.6(2) . 2_656
K2 B1 K1 80.51(14) 1_655 2_656
O1 B1 Yb5 91.9(3) 1_655 1_655
O2 B1 Yb5 142.1(4) . 1_655
O3 B1 Yb5 41.0(2) 1_655 1_655
Yb6 B1 Yb5 145.4(2) . 1_655
K2 B1 Yb5 121.46(19) 1_655 1_655
K1 B1 Yb5 80.13(14) 2_656 1_655
O1 B1 K6 60.8(3) 1_655 1_655
O2 B1 K6 146.7(4) . 1_655
O3 B1 K6 68.8(3) 1_655 1_655
Yb6 B1 K6 97.56(18) . 1_655
K2 B1 K6 85.23(15) 1_655 1_655
K1 B1 K6 132.4(2) 2_656 1_655
Yb5 B1 K6 69.38(12) 1_655 1_655
O1 B1 K5 77.9(3) 1_655 .
O2 B1 K5 66.7(3) . .
O3 B1 K5 126.3(4) 1_655 .
Yb6 B1 K5 70.66(13) . .
K2 B1 K5 135.6(2) 1_655 .
K1 B1 K5 82.50(15) 2_656 .
Yb5 B1 K5 95.23(16) 1_655 .
K6 B1 K5 134.38(19) 1_655 .
O4 B2 O5 120.8(5) . .
O4 B2 O6 118.4(5) . .
O5 B2 O6 120.7(5) . .
O4 B2 Yb2 59.4(3) . 4_566
O5 B2 Yb2 173.5(4) . 4_566
O6 B2 Yb2 59.1(3) . 4_566
O4 B2 Yb1 173.3(4) . .
O5 B2 Yb1 62.4(3) . .
O6 B2 Yb1 58.4(3) . .
Yb2 B2 Yb1 116.6(2) 4_566 .
O4 B2 Yb4 52.2(3) . .
O5 B2 Yb4 69.3(3) . .
O6 B2 Yb4 165.3(4) . .
Yb2 B2 Yb4 109.7(2) 4_566 .
Yb1 B2 Yb4 129.4(2) . .
O7 B3 O8 126.6(5) . .
O7 B3 O9 117.4(5) . 2_646
O8 B3 O9 115.9(5) . 2_646
O7 B3 Yb1 169.8(4) . 1_455
O8 B3 Yb1 58.5(3) . 1_455
O9 B3 Yb1 57.9(3) 2_646 1_455
O7 B3 Yb3 61.8(3) . 2_646
O8 B3 Yb3 169.6(4) . 2_646
O9 B3 Yb3 55.8(3) 2_646 2_646
Yb1 B3 Yb3 112.2(2) 1_455 2_646
O7 B3 Yb4 42.5(3) . .
O8 B3 Yb4 85.7(3) . .
O9 B3 Yb4 153.9(4) 2_646 .
Yb1 B3 Yb4 138.0(2) 1_455 .
Yb3 B3 Yb4 100.85(19) 2_646 .
O7 B3 K6 107.4(4) . .
O8 B3 K6 44.8(3) . .
O9 B3 K6 114.7(4) 2_646 .
Yb1 B3 K6 69.59(14) 1_455 .
Yb3 B3 K6 130.0(2) 2_646 .
Yb4 B3 K6 69.45(12) . .
O12 B4 O10 119.1(5) . .
O12 B4 O11 120.7(5) . .
O10 B4 O11 120.2(5) . .
O12 B4 Yb2 67.5(3) . 3_666
O10 B4 Yb2 51.8(3) . 3_666
O11 B4 Yb2 170.9(4) . 3_666
O12 B4 Yb4 64.1(3) . .
O10 B4 Yb4 176.3(4) . .
O11 B4 Yb4 56.6(3) . .
Yb2 B4 Yb4 131.2(2) 3_666 .
O12 B4 Yb3 167.3(4) . .
O10 B4 Yb3 48.4(3) . .
O11 B4 Yb3 71.8(3) . .
Yb2 B4 Yb3 100.23(18) 3_666 .
Yb4 B4 Yb3 128.4(2) . .
O13 B5 O14 126.0(5) 3_666 .
O13 B5 O15 122.0(5) 3_666 1_554
O14 B5 O15 111.9(5) . 1_554
O13 B5 Yb6 160.7(4) 3_666 1_554
O14 B5 Yb6 57.0(3) . 1_554
O15 B5 Yb6 58.3(3) 1_554 1_554
O13 B5 K6 77.9(3) 3_666 3_666
O14 B5 K6 108.2(3) . 3_666
O15 B5 K6 82.5(3) 1_554 3_666
Yb6 B5 K6 83.14(15) 1_554 3_666
O13 B5 K2 108.7(4) 3_666 1_654
O14 B5 K2 60.2(3) . 1_654
O15 B5 K2 101.1(3) 1_554 1_654
Yb6 B5 K2 89.36(17) 1_554 1_654
K6 B5 K2 168.4(2) 3_666 1_654
O13 B5 K4 66.4(3) 3_666 1_554
O14 B5 K4 167.4(4) . 1_554
O15 B5 K4 55.7(3) 1_554 1_554
Yb6 B5 K4 110.7(2) 1_554 1_554
K6 B5 K4 70.29(13) 3_666 1_554
K2 B5 K4 120.9(2) 1_654 1_554
O13 B5 Yb1 35.0(3) 3_666 3_766
O14 B5 Yb1 94.3(3) . 3_766
O15 B5 Yb1 147.8(4) 1_554 3_766
Yb6 B5 Yb1 133.4(2) 1_554 3_766
K6 B5 Yb1 71.48(14) 3_666 3_766
K2 B5 Yb1 108.19(18) 1_654 3_766
K4 B5 Yb1 96.87(17) 1_554 3_766
O17 B6 O16 120.4(6) . .
O17 B6 O18 118.9(5) . 1_556
O16 B6 O18 120.5(5) . 1_556
O17 B6 Yb4 44.0(3) . .
O16 B6 Yb4 77.8(4) . .
O18 B6 Yb4 156.6(4) 1_556 .
O17 B6 K6 132.5(4) . 3_667
O16 B6 K6 64.5(3) . 3_667
O18 B6 K6 79.1(3) 1_556 3_667
Yb4 B6 K6 124.0(2) . 3_667
O17 B6 K2 137.6(4) . 3_667
O16 B6 K2 70.0(3) . 3_667
O18 B6 K2 64.3(3) 1_556 3_667
Yb4 B6 K2 115.3(2) . 3_667
K6 B6 K2 89.76(17) 3_667 3_667
O17 B6 K3 67.6(3) . 4_566
O16 B6 K3 121.7(4) . 4_566
O18 B6 K3 78.0(3) 1_556 4_566
Yb4 B6 K3 79.68(15) . 4_566
K6 B6 K3 155.6(2) 3_667 4_566
K2 B6 K3 72.68(14) 3_667 4_566
O17 B6 K4 59.1(3) . 3_667
O16 B6 K4 178.9(4) . 3_667
O18 B6 K4 60.1(3) 1_556 3_667
Yb4 B6 K4 101.84(19) . 3_667
K6 B6 K4 115.0(2) 3_667 3_667
K2 B6 K4 111.09(19) 3_667 3_667
K3 B6 K4 59.19(12) 4_566 3_667
O17 B6 K6 46.5(3) . .
O16 B6 K6 115.1(4) . .
O18 B6 K6 107.7(4) 1_556 .
Yb4 B6 K6 72.68(14) . .
K6 B6 K6 87.03(15) 3_667 .
K2 B6 K6 171.8(2) 3_667 .
K3 B6 K6 107.97(19) 4_566 .
K4 B6 K6 63.77(12) 3_667 .
O19 B7 O20 122.7(5) . .
O19 B7 O21 123.7(5) . .
O20 B7 O21 113.2(5) . .
O19 B7 K5 84.0(3) . .
O20 B7 K5 86.7(4) . .
O21 B7 K5 93.3(3) . .
O19 B7 Yb5 167.2(4) . 3_666
O20 B7 Yb5 56.9(3) . 3_666
O21 B7 Yb5 56.9(3) . 3_666
K5 B7 Yb5 83.21(17) . 3_666
O19 B7 K3 65.0(3) . .
O20 B7 K3 160.2(4) . .
O21 B7 K3 60.0(3) . .
K5 B7 K3 75.65(15) . .
Yb5 B7 K3 111.2(2) 3_666 .
O19 B7 Yb1 38.1(3) . .
O20 B7 Yb1 84.8(3) . .
O21 B7 Yb1 159.2(4) . .
K5 B7 Yb1 76.75(15) . .
Yb5 B7 Yb1 137.6(2) 3_666 .
K3 B7 Yb1 99.52(17) . .
O19 B7 K1 107.7(4) . 4_665
O20 B7 K1 81.3(3) . 4_665
O21 B7 K1 85.7(3) . 4_665
K5 B7 K1 166.5(2) . 4_665
Yb5 B7 K1 85.00(16) 3_666 4_665
K3 B7 K1 115.02(19) . 4_665
Yb1 B7 K1 108.15(18) . 4_665
O23 B8 O22 122.8(5) . .
O23 B8 O24 118.9(5) . 3_666
O22 B8 O24 118.4(5) . 3_666
O23 B8 K4 123.2(4) . 2_646
O22 B8 K4 74.0(3) . 2_646
O24 B8 K4 73.1(3) 3_666 2_646
O23 B8 K5 61.3(3) . 3_666
O22 B8 K5 124.3(4) . 3_666
O24 B8 K5 85.5(3) 3_666 3_666
K4 B8 K5 157.3(2) 2_646 3_666
O23 B8 K1 62.2(3) . 4_565
O22 B8 K1 146.4(4) . 4_565
O24 B8 K1 67.4(3) 3_666 4_565
K4 B8 K1 77.09(15) 2_646 4_565
K5 B8 K1 88.19(17) 3_666 4_565
O23 B8 Yb4 89.2(3) . .
O22 B8 Yb4 36.1(2) . .
O24 B8 Yb4 148.7(4) 3_666 .
K4 B8 Yb4 80.16(15) 2_646 .
K5 B8 Yb4 122.5(2) 3_666 .
K1 B8 Yb4 122.0(2) 4_565 .
O23 B8 K3 174.2(4) . .
O22 B8 K3 61.8(3) . .
O24 B8 K3 56.7(3) 3_666 .
K4 B8 K3 60.36(12) 2_646 .
K5 B8 K3 113.52(19) 3_666 .
K1 B8 K3 116.3(2) 4_565 .
Yb4 B8 K3 96.08(17) . .
O23 B8 K5 115.6(4) . .
O22 B8 K5 42.7(3) . .
O24 B8 K5 108.5(3) 3_666 .
K4 B8 K5 110.11(18) 2_646 .
K5 B8 K5 83.18(14) 3_666 .
K1 B8 K5 170.8(2) 4_565 .
Yb4 B8 K5 65.93(12) . .
K3 B8 K5 64.80(12) . .

loop_
_geom_bond_atom_site_label_1
_geom_bond_atom_site_label_2
_geom_bond_distance
_geom_bond_site_symmetry_2
Yb1 O1 2.175(4) 1_655
Yb1 O13 2.239(4) 1_655
Yb1 O19 2.269(4) .
Yb1 O9 2.301(4) 2_746
Yb1 O6 2.312(4) .
Yb1 O8 2.317(4) 1_655
Yb1 O5 2.407(4) .
Yb1 B2 2.713(6) .
Yb1 B3 2.717(6) 1_655
Yb1 B7 3.173(6) .
Yb1 B5 3.207(6) 3_766
Yb1 K1 3.5508(13) 1_655
Yb2 O18 2.142(4) .
Yb2 O21 2.200(4) .
Yb2 O10 2.232(4) 3_666
Yb2 O6 2.306(4) 4_565
Yb2 O4 2.315(4) 4_565
Yb2 O3 2.320(4) 3_666
Yb2 O12 2.607(4) 3_666
Yb2 B2 2.689(6) 4_565
Yb2 B4 2.804(6) 3_666
Yb2 Yb5 3.3206(3) 3_666
Yb2 K2 3.5516(13) 3_666
Yb2 K3 3.5972(13) .
Yb3 O24 2.146(4) .
Yb3 O2 2.211(4) .
Yb3 O15 2.230(4) .
Yb3 O10 2.242(4) .
Yb3 O9 2.254(4) .
Yb3 O7 2.400(4) 2_656
Yb3 B3 2.721(6) 2_656
Yb3 O11 2.800(4) .
Yb3 B4 2.905(6) .
Yb3 Yb6 3.4599(3) .
Yb3 K4 3.5326(13) .
Yb3 K1 3.5763(13) 2_656
Yb4 O22 2.197(4) .
Yb4 O17 2.200(4) .
Yb4 O4 2.282(4) .
Yb4 O7 2.350(4) .
Yb4 O11 2.418(4) .
Yb4 O12 2.599(4) .
Yb4 O5 2.688(4) .
Yb4 B2 2.847(6) .
Yb4 B4 2.886(6) .
Yb4 B6 2.968(6) .
Yb4 O16 2.995(5) .
Yb4 B8 3.149(6) .
Yb5 O23 2.131(4) .
Yb5 O20 2.188(4) 1_455
Yb5 O8 2.260(4) .
Yb5 O3 2.355(4) .
Yb5 O12 2.372(4) .
Yb5 O21 2.380(4) 3_666
Yb5 O20 2.382(4) 3_666
Yb5 B7 2.836(6) 3_666
Yb5 B1 3.219(6) 1_455
Yb5 K6 3.7012(13) .
Yb5 K5 3.7634(13) 3_666
Yb6 O16 2.191(4) .
Yb6 O14 2.204(4) 3_766
Yb6 O5 2.354(4) .
Yb6 O14 2.382(4) 1_556
Yb6 O1 2.383(4) 1_655
Yb6 O11 2.411(4) .
Yb6 O15 2.412(4) .
Yb6 O2 2.551(4) .
Yb6 B5 2.833(6) 1_556
Yb6 B1 2.890(6) .
Yb6 K5 3.5991(14) .
K1 O6 2.696(4) 1_455
K1 O23 2.725(4) 4_566
K1 O13 2.728(4) .
K1 O3 2.834(4) 2_546
K1 O24 2.850(4) 2_646
K1 O2 2.857(4) 2_646
K1 O9 3.027(4) 2_646
K1 B8 3.078(6) 4_566
K1 B1 3.147(6) 2_646
K1 B7 3.215(6) 4_466
K1 O20 3.298(5) 4_466
K1 O21 3.405(4) 4_466
K2 O14 2.649(4) 1_456
K2 O19 2.680(4) 2_656
K2 O9 2.768(4) 1_455
K2 O18 2.770(4) 3_666
K2 O6 2.889(4) 2_656
K2 O2 2.895(4) 1_455
K2 O16 2.905(5) 3_667
K2 B5 3.049(6) 1_456
K2 B6 3.074(6) 3_667
K2 B1 3.087(6) 1_455
K2 O3 3.181(4) .
K3 O21 2.658(4) .
K3 O24 2.704(4) 3_666
K3 O19 2.777(4) .
K3 O4 2.780(4) 4_565
K3 O22 2.830(4) .
K3 O17 2.865(4) 4_565
K3 B7 3.064(6) .
K3 O10 3.081(4) 3_666
K3 B6 3.092(6) 4_565
K3 O18 3.113(5) 4_566
K3 K4 3.1334(17) 2_646
K3 B8 3.205(6) .
K4 O15 2.627(4) .
K4 O17 2.802(4) 3_667
K4 O18 2.824(4) 3_666
K4 O7 2.831(4) 2_656
K4 O13 2.887(4) 3_667
K4 O24 2.933(4) 4_576
K4 O22 2.951(4) 2_656
K4 B8 3.019(6) 2_656
K4 O10 3.100(4) .
K4 B5 3.150(6) 1_556
K4 B6 3.247(7) 3_667
K5 O11 2.597(4) .
K5 O23 2.666(5) 3_666
K5 O22 2.692(4) .
K5 B7 2.832(6) .
K5 O5 2.835(4) .
K5 O19 3.007(4) .
K5 O2 3.037(4) .
K5 B8 3.038(6) 3_666
K5 O20 3.075(5) .
K5 O21 3.224(4) .
K5 O24 3.240(4) .
K5 O1 3.301(5) 1_655
K6 O17 2.729(4) .
K6 O12 2.736(4) .
K6 O16 2.747(5) 3_667
K6 O8 2.759(4) .
K6 O1 2.875(4) .
K6 B5 3.033(6) 3_666
K6 B6 3.042(6) 3_667
K6 O13 3.052(4) .
K6 O3 3.068(4) .
K6 O18 3.093(5) 3_666
K6 O15 3.171(4) 3_667
K6 B1 3.283(6) 1_455
O1 B1 1.363(7) 1_455
O2 B1 1.383(7) .
O3 B1 1.388(7) 1_455
O4 B2 1.362(7) .
O5 B2 1.375(7) .
O6 B2 1.377(7) .
O7 B3 1.363(7) .
O8 B3 1.374(7) .
O9 B3 1.390(7) 2_656
O10 B4 1.378(7) .
O11 B4 1.378(7) .
O12 B4 1.376(7) .
O13 B5 1.351(7) 3_666
O14 B5 1.375(7) .
O15 B5 1.404(7) 1_556
O16 B6 1.367(8) .
O17 B6 1.366(8) .
O18 B6 1.379(7) 1_554
O19 B7 1.350(7) .
O20 B7 1.369(7) .
O21 B7 1.385(7) .
O22 B8 1.367(7) .
O23 B8 1.366(7) .
O24 B8 1.391(7) 3_666
